data_4072805
loop_
_publ_author_name
'Dick, Allison R.'
'Remy, Matthew S.'
'Kampf, Jeff W.'
'Sanford, Melanie S.'

_publ_section_title
;
 Carbon&#x2212;Nitrogen Bond-Forming Reactions of Palladacycles with
 Hypervalent Iodine Reagents
;
_journal_issue 6
_journal_name_full Organometallics
_journal_page_first 1365
_journal_paper_doi 10.1021/om061052l
_journal_volume 26
_journal_year 2007
_chemical_formula_moiety 'C25 H20 Cl N3 O2 Pd S'
_chemical_formula_sum 'C25 H20 Cl N3 O2 Pd S'
_chemical_formula_weight 568.35
_chemical_name_systematic
;
 ?
;
_space_group_IT_number 15
_symmetry_cell_setting monoclinic
_symmetry_space_group_name_Hall '-C 2yc'
_symmetry_space_group_name_H-M 'C 1 2/c 1'
_atom_sites_solution_hydrogens geom
_atom_sites_solution_primary direct
_atom_sites_solution_secondary difmap
_audit_creation_method SHELXL-97
_cell_angle_alpha 90.00
_cell_angle_beta 127.0540(10)
_cell_angle_gamma 90.00
_cell_formula_units_Z 8
_cell_length_a 31.742(2)
_cell_length_b 9.1460(6)
_cell_length_c 19.6641(12)
_cell_measurement_reflns_used 6997
_cell_measurement_temperature 123(2)
_cell_measurement_theta_max 24.59
_cell_measurement_theta_min 2.37
_cell_volume 4556.0(5)
_computing_cell_refinement 'Bruker SMART'
_computing_data_collection 'Bruker SMART'
_computing_data_reduction 'Bruker SHELXTL'
_computing_molecular_graphics 'Bruker SHELXTL'
_computing_publication_material 'Bruker SHELXTL'
_computing_structure_refinement 'Bruker SHELXTL'
_computing_structure_solution 'Bruker SHELXTL'
_diffrn_ambient_temperature 123(2)
_diffrn_measured_fraction_theta_full 0.989
_diffrn_measured_fraction_theta_max 0.989
_diffrn_measurement_device_type 'CCD area detector'
_diffrn_measurement_method 'phi and omega scans'
_diffrn_radiation_monochromator graphite
_diffrn_radiation_source 'fine-focus sealed tube'
_diffrn_radiation_type MoK\a
_diffrn_radiation_wavelength 0.71073
_diffrn_reflns_av_R_equivalents 0.0870
_diffrn_reflns_av_sigmaI/netI 0.0460
_diffrn_reflns_limit_h_max 29
_diffrn_reflns_limit_h_min -37
_diffrn_reflns_limit_k_max 10
_diffrn_reflns_limit_k_min -10
_diffrn_reflns_limit_l_max 23
_diffrn_reflns_limit_l_min -23
_diffrn_reflns_number 36204
_diffrn_reflns_theta_full 24.85
_diffrn_reflns_theta_max 24.85
_diffrn_reflns_theta_min 2.07
_exptl_absorpt_coefficient_mu 1.052
_exptl_absorpt_correction_T_max 0.9591
_exptl_absorpt_correction_T_min 0.6545
_exptl_absorpt_correction_type multi-scan
_exptl_absorpt_process_details
;
  Blessing, R. Acta Cryst. (1995) A51 33-38.
  Sheldrick, G.  SADABS (Version 2.10) Bruker/Siemens area
  detector absorption and other corrections, University of
  Gottingen, Germany 2003.
;
_exptl_crystal_colour yellow
_exptl_crystal_density_diffrn 1.657
_exptl_crystal_density_method 'not measured'
_exptl_crystal_description needle
_exptl_crystal_F_000 2288
_exptl_crystal_size_max 0.44
_exptl_crystal_size_mid 0.06
_exptl_crystal_size_min 0.04
_refine_diff_density_max 1.120
_refine_diff_density_min -0.778
_refine_diff_density_rms 0.104
_refine_ls_extinction_method none
_refine_ls_goodness_of_fit_ref 1.029
_refine_ls_hydrogen_treatment constr
_refine_ls_matrix_type full
_refine_ls_number_parameters 299
_refine_ls_number_reflns 3897
_refine_ls_number_restraints 0
_refine_ls_restrained_S_all 1.029
_refine_ls_R_factor_all 0.0676
_refine_ls_R_factor_gt 0.0375
_refine_ls_shift/su_max 0.001
_refine_ls_shift/su_mean 0.000
_refine_ls_structure_factor_coef Fsqd
_refine_ls_weighting_details 'calc w=1/[\s^2^(Fo^2^)+(0.0447P)^2^+16.3178P] where P=(Fo^2^+2Fc^2^)/3'
_refine_ls_weighting_scheme calc
_refine_ls_wR_factor_gt 0.0822
_refine_ls_wR_factor_ref 0.0942
_reflns_number_gt 2847
_reflns_number_total 3897
_reflns_threshold_expression >2sigma(I)
_cod_data_source_file om061052lsi20061115_093630.cif
_cod_data_source_block mr17
_cod_depositor_comments
;
The following automatic conversions were performed:

'_symmetry_cell_setting' value 'Monoclinic' changed to 'monoclinic'
according to /home/saulius/struct/CIF-dictionaries/cif_core.dic
dictionary named 'cif_core.dic' version 2.4.1 from 2010-06-29.

Automatic conversion script
Id: cif_fix_values 1715 2011-07-08 13:25:40Z adriana 
;
_cod_original_cell_volume 4555.9(5)
_cod_original_sg_symbol_H-M C2/c
_cod_database_code 4072805

loop_
_symmetry_equiv_pos_as_xyz
'x, y, z'
'-x, y, -z+1/2'
'x+1/2, y+1/2, z'
'-x+1/2, y+1/2, -z+1/2'
'-x, -y, -z'
'x, -y, z-1/2'
'-x+1/2, -y+1/2, -z'
'x+1/2, -y+1/2, z-1/2'

loop_
_atom_site_label
_atom_site_type_symbol
_atom_site_fract_x
_atom_site_fract_y
_atom_site_fract_z
_atom_site_U_iso_or_equiv
_atom_site_adp_type
_atom_site_occupancy
_atom_site_symmetry_multiplicity
_atom_site_calc_flag
_atom_site_refinement_flags
Pd1 Pd 0.462361(14) 0.13915(4) 0.56859(2) 0.02362(12) Uani 1 1 d .
Cl1 Cl 0.54236(5) 0.26297(13) 0.65510(8) 0.0346(3) Uani 1 1 d .
S1 S 0.35840(5) -0.01257(12) 0.51565(7) 0.0241(3) Uani 1 1 d .
N1 N 0.41876(15) 0.3276(4) 0.5205(2) 0.0267(9) Uani 1 1 d .
N2 N 0.39492(14) 0.0315(4) 0.4869(2) 0.0215(8) Uani 1 1 d .
N3 N 0.50077(14) -0.0549(4) 0.6099(2) 0.0235(9) Uani 1 1 d .
O1 O 0.39239(13) -0.0839(3) 0.5969(2) 0.0302(8) Uani 1 1 d .
O2 O 0.31251(12) -0.0900(3) 0.4465(2) 0.0280(7) Uani 1 1 d .
C1 C 0.4339(2) 0.4378(5) 0.5759(3) 0.0334(12) Uani 1 1 d .
H1B H 0.4615 0.4214 0.6345 0.040 Uiso 1 1 calc R
C2 C 0.4103(2) 0.5759(5) 0.5502(4) 0.0380(13) Uani 1 1 d .
H2B H 0.4200 0.6502 0.5909 0.046 Uiso 1 1 calc R
C3 C 0.3733(2) 0.6016(5) 0.4654(4) 0.0389(13) Uani 1 1 d .
H3A H 0.3584 0.6965 0.4467 0.047 Uiso 1 1 calc R
C4 C 0.35669(19) 0.4901(5) 0.4052(3) 0.0330(12) Uani 1 1 d .
C5 C 0.3185(2) 0.5135(6) 0.3162(4) 0.0403(13) Uani 1 1 d .
H5A H 0.3032 0.6078 0.2964 0.048 Uiso 1 1 calc R
C6 C 0.3033(2) 0.4054(6) 0.2592(4) 0.0417(14) Uani 1 1 d .
H6A H 0.2794 0.4256 0.1999 0.050 Uiso 1 1 calc R
C7 C 0.32311(19) 0.2605(6) 0.2877(3) 0.0322(12) Uani 1 1 d .
C8 C 0.3070(2) 0.1466(6) 0.2277(3) 0.0408(13) Uani 1 1 d .
H8A H 0.2840 0.1687 0.1686 0.049 Uiso 1 1 calc R
C9 C 0.3237(2) 0.0066(6) 0.2528(3) 0.0395(13) Uani 1 1 d .
H9A H 0.3157 -0.0664 0.2122 0.047 Uiso 1 1 calc R
C10 C 0.35299(19) -0.0282(5) 0.3396(3) 0.0306(11) Uani 1 1 d .
H10A H 0.3624 -0.1272 0.3570 0.037 Uiso 1 1 calc R
C11 C 0.36832(17) 0.0769(5) 0.4000(3) 0.0257(11) Uani 1 1 d .
C12 C 0.35814(18) 0.2282(5) 0.3758(3) 0.0289(11) Uani 1 1 d .
C13 C 0.37870(18) 0.3464(5) 0.4358(3) 0.0277(11) Uani 1 1 d .
C14 C 0.33561(17) 0.1506(5) 0.5319(3) 0.0249(10) Uani 1 1 d .
C15 C 0.29434(18) 0.2282(5) 0.4618(3) 0.0272(11) Uani 1 1 d .
H15A H 0.2744 0.1865 0.4064 0.033 Uiso 1 1 calc R
C16 C 0.28282(18) 0.3686(5) 0.4746(3) 0.0296(11) Uani 1 1 d .
H16A H 0.2550 0.4223 0.4270 0.036 Uiso 1 1 calc R
C17 C 0.31107(19) 0.4313(5) 0.5549(3) 0.0279(11) Uani 1 1 d .
C18 C 0.34953(19) 0.3479(5) 0.6241(3) 0.0336(12) Uani 1 1 d .
H18A H 0.3674 0.3865 0.6799 0.040 Uiso 1 1 calc R
C19 C 0.36258(18) 0.2095(5) 0.6137(3) 0.0288(11) Uani 1 1 d .
H19A H 0.3897 0.1550 0.6618 0.035 Uiso 1 1 calc R
C20 C 0.2997(2) 0.5868(5) 0.5652(4) 0.0399(13) Uani 1 1 d .
H20A H 0.3037 0.6517 0.5297 0.060 Uiso 1 1 calc R
H20B H 0.3246 0.6161 0.6250 0.060 Uiso 1 1 calc R
H20C H 0.2636 0.5934 0.5475 0.060 Uiso 1 1 calc R
C21 C 0.49194(18) -0.1551(5) 0.5524(3) 0.0257(10) Uani 1 1 d .
H21A H 0.4681 -0.1326 0.4934 0.031 Uiso 1 1 calc R
C22 C 0.51670(18) -0.2898(5) 0.5770(3) 0.0286(11) Uani 1 1 d .
H22A H 0.5097 -0.3586 0.5351 0.034 Uiso 1 1 calc R
C23 C 0.55138(19) -0.3238(5) 0.6617(3) 0.0314(12) Uani 1 1 d .
H23A H 0.5689 -0.4157 0.6793 0.038 Uiso 1 1 calc R
C24 C 0.56048(19) -0.2212(5) 0.7213(3) 0.0335(12) Uani 1 1 d .
H24A H 0.5841 -0.2420 0.7805 0.040 Uiso 1 1 calc R
C25 C 0.53479(19) -0.0895(5) 0.6930(3) 0.0300(11) Uani 1 1 d .
H25A H 0.5413 -0.0194 0.7340 0.036 Uiso 1 1 calc R

loop_
_atom_site_aniso_label
_atom_site_aniso_U_11
_atom_site_aniso_U_22
_atom_site_aniso_U_33
_atom_site_aniso_U_23
_atom_site_aniso_U_13
_atom_site_aniso_U_12
Pd1 0.0230(2) 0.01633(19) 0.0238(2) -0.00329(16) 0.00999(16) -0.00020(16)
Cl1 0.0300(7) 0.0268(7) 0.0310(7) -0.0069(5) 0.0100(6) -0.0054(5)
S1 0.0269(7) 0.0156(6) 0.0263(6) 0.0002(5) 0.0141(6) 0.0007(5)
N1 0.027(2) 0.020(2) 0.032(2) -0.0038(17) 0.017(2) -0.0035(17)
N2 0.025(2) 0.0134(18) 0.024(2) 0.0030(16) 0.0138(18) 0.0058(16)
N3 0.019(2) 0.024(2) 0.022(2) -0.0025(17) 0.0094(18) -0.0001(17)
O1 0.039(2) 0.0209(17) 0.0261(18) 0.0059(14) 0.0172(17) 0.0056(15)
O2 0.0245(18) 0.0193(16) 0.0318(18) -0.0046(14) 0.0125(16) -0.0032(14)
C1 0.035(3) 0.029(3) 0.037(3) -0.006(2) 0.022(3) -0.004(2)
C2 0.046(3) 0.016(3) 0.064(4) -0.003(3) 0.039(3) -0.002(2)
C3 0.047(3) 0.015(3) 0.066(4) 0.004(3) 0.040(3) 0.002(2)
C4 0.034(3) 0.018(3) 0.053(3) 0.013(2) 0.029(3) 0.006(2)
C5 0.036(3) 0.029(3) 0.052(4) 0.017(3) 0.025(3) 0.011(2)
C6 0.035(3) 0.041(3) 0.038(3) 0.011(3) 0.015(3) 0.002(3)
C7 0.025(3) 0.040(3) 0.026(3) 0.006(2) 0.012(2) -0.003(2)
C8 0.039(3) 0.046(3) 0.022(3) 0.003(3) 0.011(2) -0.008(3)
C9 0.044(3) 0.035(3) 0.028(3) -0.007(2) 0.016(3) -0.009(3)
C10 0.031(3) 0.026(3) 0.028(3) -0.001(2) 0.014(2) -0.002(2)
C11 0.017(2) 0.025(3) 0.029(3) 0.001(2) 0.011(2) -0.001(2)
C12 0.024(3) 0.030(3) 0.030(3) 0.006(2) 0.015(2) 0.005(2)
C13 0.025(3) 0.024(3) 0.037(3) 0.005(2) 0.020(2) 0.002(2)
C14 0.023(2) 0.019(2) 0.029(3) 0.000(2) 0.014(2) 0.000(2)
C15 0.024(3) 0.029(3) 0.023(3) 0.002(2) 0.011(2) 0.001(2)
C16 0.027(3) 0.028(3) 0.030(3) 0.011(2) 0.016(2) 0.006(2)
C17 0.029(3) 0.023(3) 0.038(3) 0.001(2) 0.024(3) 0.001(2)
C18 0.033(3) 0.035(3) 0.033(3) -0.005(2) 0.020(3) 0.000(2)
C19 0.025(3) 0.027(3) 0.023(3) 0.001(2) 0.008(2) 0.002(2)
C20 0.049(4) 0.025(3) 0.057(4) -0.002(3) 0.037(3) 0.002(3)
C21 0.025(3) 0.023(3) 0.026(3) 0.001(2) 0.014(2) -0.002(2)
C22 0.028(3) 0.023(3) 0.034(3) -0.004(2) 0.018(2) -0.001(2)
C23 0.025(3) 0.021(3) 0.043(3) 0.004(2) 0.017(3) 0.003(2)
C24 0.031(3) 0.035(3) 0.025(3) 0.008(2) 0.012(2) 0.005(2)
C25 0.026(3) 0.028(3) 0.027(3) -0.003(2) 0.011(2) 0.000(2)

loop_
_atom_type_symbol
_atom_type_description
_atom_type_scat_dispersion_real
_atom_type_scat_dispersion_imag
_atom_type_scat_source
C C 0.0033 0.0016 'International Tables Vol C Tables 4.2.6.8 and 6.1.1.4'
H H 0.0000 0.0000 'International Tables Vol C Tables 4.2.6.8 and 6.1.1.4'
N N 0.0061 0.0033 'International Tables Vol C Tables 4.2.6.8 and 6.1.1.4'
O O 0.0106 0.0060 'International Tables Vol C Tables 4.2.6.8 and 6.1.1.4'
S S 0.1246 0.1234 'International Tables Vol C Tables 4.2.6.8 and 6.1.1.4'
Cl Cl 0.1484 0.1585 'International Tables Vol C Tables 4.2.6.8 and 6.1.1.4'
Pd Pd -0.9988 1.0072 'International Tables Vol C Tables 4.2.6.8 and 6.1.1.4'

loop_
_geom_angle_atom_site_label_1
_geom_angle_atom_site_label_2
_geom_angle_atom_site_label_3
_geom_angle
N2 Pd1 N3 89.14(14)
N2 Pd1 N1 86.84(14)
N3 Pd1 N1 175.97(15)
N2 Pd1 Cl1 175.04(11)
N3 Pd1 Cl1 90.30(11)
N1 Pd1 Cl1 93.67(11)
O1 S1 O2 118.70(19)
O1 S1 N2 106.6(2)
O2 S1 N2 108.75(19)
O1 S1 C14 107.3(2)
O2 S1 C14 107.1(2)
N2 S1 C14 108.0(2)
C1 N1 C13 120.6(4)
C1 N1 Pd1 116.4(3)
C13 N1 Pd1 122.8(3)
C11 N2 S1 117.2(3)
C11 N2 Pd1 113.0(3)
S1 N2 Pd1 119.2(2)
C25 N3 C21 117.9(4)
C25 N3 Pd1 122.8(3)
C21 N3 Pd1 119.3(3)
N1 C1 C2 122.2(5)
C3 C2 C1 118.6(5)
C2 C3 C4 121.0(5)
C3 C4 C5 122.5(5)
C3 C4 C13 118.1(5)
C5 C4 C13 119.4(5)
C6 C5 C4 121.7(5)
C5 C6 C7 120.2(5)
C12 C7 C8 119.3(5)
C12 C7 C6 120.6(5)
C8 C7 C6 120.2(5)
C9 C8 C7 121.6(5)
C8 C9 C10 118.9(5)
C11 C10 C9 121.6(5)
C10 C11 C12 119.9(4)
C10 C11 N2 118.4(4)
C12 C11 N2 121.7(4)
C7 C12 C13 118.9(4)
C7 C12 C11 117.4(5)
C13 C12 C11 123.6(4)
N1 C13 C12 122.4(4)
N1 C13 C4 119.1(4)
C12 C13 C4 118.5(4)
C15 C14 C19 120.0(4)
C15 C14 S1 119.6(3)
C19 C14 S1 119.9(3)
C14 C15 C16 118.8(4)
C17 C16 C15 121.6(4)
C18 C17 C16 118.2(4)
C18 C17 C20 121.8(5)
C16 C17 C20 120.0(5)
C19 C18 C17 121.6(5)
C18 C19 C14 119.5(4)
N3 C21 C22 121.7(4)
C23 C22 C21 119.9(5)
C22 C23 C24 118.6(4)
C25 C24 C23 118.7(4)
N3 C25 C24 123.1(5)

loop_
_geom_bond_atom_site_label_1
_geom_bond_atom_site_label_2
_geom_bond_distance
Pd1 N2 1.997(4)
Pd1 N3 2.026(4)
Pd1 N1 2.050(4)
Pd1 Cl1 2.3277(12)
S1 O1 1.437(3)
S1 O2 1.444(3)
S1 N2 1.617(4)
S1 C14 1.769(5)
N1 C1 1.343(6)
N1 C13 1.366(6)
N2 C11 1.438(6)
N3 C25 1.345(6)
N3 C21 1.347(6)
C1 C2 1.398(7)
C2 C3 1.362(8)
C3 C4 1.403(7)
C4 C5 1.422(7)
C4 C13 1.439(6)
C5 C6 1.347(8)
C6 C7 1.429(7)
C7 C12 1.416(7)
C7 C8 1.417(7)
C8 C9 1.361(7)
C9 C10 1.402(7)
C10 C11 1.369(6)
C11 C12 1.435(7)
C12 C13 1.435(7)
C14 C15 1.393(6)
C14 C19 1.397(6)
C15 C16 1.398(6)
C16 C17 1.387(7)
C17 C18 1.386(7)
C17 C20 1.510(7)
C18 C19 1.385(7)
C21 C22 1.382(6)
C22 C23 1.369(7)
C23 C24 1.389(7)
C24 C25 1.371(7)
